data_7115618
loop_
_publ_author_name
'Jie Qin'
'Peng Wang'
'Qingyan Li'
'Yong Zhang'
'Dan Yuan'
'Yingming Yao'

_publ_section_title
;
 Catalytic production of cyclic carbonates mediated by lanthanide
 phenolates under mild conditions
;
_journal_name_full Chem.Commun.
_journal_page_first 10952
_journal_paper_doi 10.1039/C4cc02065K
_journal_volume 50
_journal_year 2014
_chemical_formula_moiety 'C66 H101 N2 Nd O5, C4 H8 O'
_chemical_formula_sum 'C70 H109 N2 Nd O6'
_chemical_formula_weight 1218.83
_chemical_name_systematic
; 
 ? 
;
_space_group_IT_number 2
_symmetry_cell_setting triclinic
_symmetry_Int_Tables_number 2
_symmetry_space_group_name_Hall '-P 1'
_symmetry_space_group_name_H-M 'P -1'
_atom_sites_solution_hydrogens geom
_atom_sites_solution_primary direct
_atom_sites_solution_secondary difmap
_audit_creation_method SHELXL-97
_cell_angle_alpha 80.278(5)
_cell_angle_beta 84.826(5)
_cell_angle_gamma 74.115(5)
_cell_formula_units_Z 2
_cell_length_a 11.5700(9)
_cell_length_b 13.0084(9)
_cell_length_c 24.217(2)
_cell_measurement_reflns_used 14717
_cell_measurement_temperature 223(2)
_cell_measurement_theta_max 27.5
_cell_measurement_theta_min 3.1
_cell_volume 3451.6(5)
_computing_cell_refinement CrystalClear
_computing_data_collection CrystalClear
_computing_data_reduction CrystalStructure
_computing_structure_refinement 'SHELXL-97 (Sheldrick, 1997)'
_computing_structure_solution 'SHELXS-97 (Sheldrick, 1990)'
_diffrn_ambient_temperature 223(2)
_diffrn_detector_area_resol_mean 14.63
_diffrn_measured_fraction_theta_full 0.991
_diffrn_measured_fraction_theta_max 0.991
_diffrn_measurement_device_type 'Rigaku Saturn'
_diffrn_measurement_method \w
_diffrn_radiation_monochromator graphite
_diffrn_radiation_source 'fine-focus sealed tube'
_diffrn_radiation_type MoK\a
_diffrn_radiation_wavelength 0.71075
_diffrn_reflns_av_R_equivalents 0.0510
_diffrn_reflns_av_sigmaI/netI 0.0703
_diffrn_reflns_limit_h_max 14
_diffrn_reflns_limit_h_min -14
_diffrn_reflns_limit_k_max 15
_diffrn_reflns_limit_k_min -15
_diffrn_reflns_limit_l_max 29
_diffrn_reflns_limit_l_min -26
_diffrn_reflns_number 29331
_diffrn_reflns_theta_full 25.50
_diffrn_reflns_theta_max 25.50
_diffrn_reflns_theta_min 3.08
_exptl_absorpt_coefficient_mu 0.800
_exptl_absorpt_correction_T_max 0.790
_exptl_absorpt_correction_T_min 0.583
_exptl_absorpt_correction_type multi-scan
_exptl_absorpt_process_details 'Jacobson, R. (1998) Private communication'
_exptl_crystal_colour blue
_exptl_crystal_density_diffrn 1.173
_exptl_crystal_density_method 'not measured'
_exptl_crystal_description block
_exptl_crystal_F_000 1302
_exptl_crystal_size_max 0.50
_exptl_crystal_size_mid 0.30
_exptl_crystal_size_min 0.30
_refine_diff_density_max 1.891
_refine_diff_density_min -1.365
_refine_diff_density_rms 0.098
_refine_ls_extinction_method none
_refine_ls_goodness_of_fit_ref 1.100
_refine_ls_hydrogen_treatment mixed
_refine_ls_matrix_type full
_refine_ls_number_parameters 661
_refine_ls_number_reflns 12723
_refine_ls_number_restraints 11
_refine_ls_restrained_S_all 1.101
_refine_ls_R_factor_all 0.0680
_refine_ls_R_factor_gt 0.0585
_refine_ls_shift/su_max 0.001
_refine_ls_shift/su_mean 0.000
_refine_ls_structure_factor_coef Fsqd
_refine_ls_weighting_details 'calc w=1/[\s^2^(Fo^2^)+(0.0764P)^2^+2.2610P] where P=(Fo^2^+2Fc^2^)/3'
_refine_ls_weighting_scheme calc
_refine_ls_wR_factor_gt 0.1513
_refine_ls_wR_factor_ref 0.1606
_reflns_number_gt 10942
_reflns_number_total 12723
_reflns_threshold_expression >2sigma(I)
_cod_data_source_file c4cc02065k2.cif
_cod_data_source_block complex_3
_cod_original_cell_volume 3451.5(5)
_cod_database_code 7115618

loop_
_symmetry_equiv_pos_as_xyz
'x, y, z'
'-x, -y, -z'

loop_
_atom_site_label
_atom_site_type_symbol
_atom_site_fract_x
_atom_site_fract_y
_atom_site_fract_z
_atom_site_U_iso_or_equiv
_atom_site_adp_type
_atom_site_occupancy
_atom_site_symmetry_multiplicity
_atom_site_calc_flag
_atom_site_refinement_flags
_atom_site_disorder_assembly
_atom_site_disorder_group
Nd1 Nd 0.429409(19) 0.108621(19) 0.759107(10) 0.03551(11) Uani 1 1 d . . .
O1 O 0.2921(3) 0.2677(3) 0.72440(13) 0.0404(7) Uani 1 1 d . . .
O2 O 0.4622(3) -0.0004(3) 0.69558(14) 0.0449(8) Uani 1 1 d . . .
O3 O 0.4819(3) -0.0183(2) 0.83558(13) 0.0373(7) Uani 1 1 d . . .
O4 O 0.4104(3) 0.2722(3) 0.81432(15) 0.0413(8) Uani 1 1 d D . .
H4 H 0.355(5) 0.301(6) 0.793(3) 0.11(3) Uiso 1 1 d D . .
O5 O 0.2314(3) 0.0679(3) 0.79378(18) 0.0637(11) Uani 1 1 d . . .
O6 O 1.0388(18) 0.7604(18) 0.6684(9) 0.184(4) Uiso 0.50 1 d PD A 1
O6' O 0.9490(19) 0.9115(17) 0.6971(9) 0.184(4) Uiso 0.50 1 d PD B 2
N1 N 0.5454(3) 0.1989(3) 0.67363(16) 0.0336(8) Uani 1 1 d . . .
N2 N 0.6417(3) 0.1173(3) 0.78572(15) 0.0317(8) Uani 1 1 d . . .
C1 C 0.2757(4) 0.3384(4) 0.6769(2) 0.0374(10) Uani 1 1 d . . .
C2 C 0.1603(4) 0.3878(4) 0.6540(2) 0.0422(11) Uani 1 1 d . . .
C3 C 0.1532(4) 0.4630(4) 0.6056(2) 0.0488(12) Uani 1 1 d . . .
H3 H 0.0770 0.4956 0.5909 0.059 Uiso 1 1 calc R . .
C4 C 0.2519(4) 0.4932(4) 0.5772(2) 0.0487(12) Uani 1 1 d . . .
C5 C 0.3637(4) 0.4422(4) 0.5997(2) 0.0456(12) Uani 1 1 d . . .
H5 H 0.4325 0.4597 0.5814 0.055 Uiso 1 1 calc R . .
C6 C 0.3766(4) 0.3674(4) 0.6476(2) 0.0376(10) Uani 1 1 d . . .
C7 C 0.5002(4) 0.3185(4) 0.6704(2) 0.0389(10) Uani 1 1 d . . .
H7A H 0.5573 0.3519 0.6467 0.047 Uiso 1 1 calc R . .
H7B H 0.4990 0.3369 0.7081 0.047 Uiso 1 1 calc R . .
C8 C 0.5349(4) -0.0303(4) 0.6512(2) 0.0404(11) Uani 1 1 d . . .
C9 C 0.5708(4) -0.1378(4) 0.6396(2) 0.0448(12) Uani 1 1 d . . .
C10 C 0.6428(5) -0.1579(5) 0.5907(2) 0.0535(14) Uani 1 1 d . . .
H10 H 0.6667 -0.2294 0.5830 0.064 Uiso 1 1 calc R . .
C11 C 0.6811(4) -0.0794(4) 0.5526(2) 0.0467(12) Uani 1 1 d . . .
C12 C 0.6439(4) 0.0259(4) 0.5661(2) 0.0465(12) Uani 1 1 d . . .
H12 H 0.6687 0.0813 0.5420 0.056 Uiso 1 1 calc R . .
C13 C 0.5721(4) 0.0512(4) 0.6134(2) 0.0405(11) Uani 1 1 d . . .
C14 C 0.5223(4) 0.1677(4) 0.6201(2) 0.0404(11) Uani 1 1 d . . .
H14A H 0.5556 0.2115 0.5891 0.048 Uiso 1 1 calc R . .
H14B H 0.4350 0.1866 0.6163 0.048 Uiso 1 1 calc R . .
C15 C 0.6748(4) 0.1655(4) 0.6832(2) 0.0377(10) Uani 1 1 d . . .
H15A H 0.7158 0.2081 0.6549 0.045 Uiso 1 1 calc R . .
H15B H 0.7067 0.0893 0.6787 0.045 Uiso 1 1 calc R . .
C16 C 0.7018(4) 0.1801(4) 0.74091(19) 0.0359(10) Uani 1 1 d . . .
H16A H 0.7889 0.1565 0.7452 0.043 Uiso 1 1 calc R . .
H16B H 0.6744 0.2569 0.7447 0.043 Uiso 1 1 calc R . .
C17 C 0.5757(4) -0.0728(4) 0.8668(2) 0.0351(10) Uani 1 1 d . . .
C18 C 0.5646(4) -0.1321(3) 0.92040(19) 0.0326(9) Uani 1 1 d . . .
C19 C 0.6689(4) -0.1808(3) 0.9496(2) 0.0357(10) Uani 1 1 d . . .
H19 H 0.6608 -0.2190 0.9857 0.043 Uiso 1 1 calc R . .
C20 C 0.7841(4) -0.1768(3) 0.9291(2) 0.0355(10) Uani 1 1 d . . .
C21 C 0.7928(4) -0.1188(3) 0.8756(2) 0.0356(10) Uani 1 1 d . . .
H21 H 0.8688 -0.1140 0.8600 0.043 Uiso 1 1 calc R . .
C22 C 0.6923(4) -0.0684(3) 0.84515(19) 0.0338(9) Uani 1 1 d . . .
C23 C 0.7049(4) -0.0016(3) 0.7885(2) 0.0349(10) Uani 1 1 d . . .
H23A H 0.7906 -0.0093 0.7788 0.042 Uiso 1 1 calc R . .
H23B H 0.6726 -0.0306 0.7603 0.042 Uiso 1 1 calc R . .
C24 C 0.4820(4) 0.3299(4) 0.83153(19) 0.0346(10) Uani 1 1 d . . .
C25 C 0.4379(4) 0.4387(4) 0.8398(2) 0.0370(10) Uani 1 1 d . . .
C26 C 0.5189(4) 0.4845(4) 0.8593(2) 0.0430(11) Uani 1 1 d . . .
H26 H 0.4919 0.5573 0.8647 0.052 Uiso 1 1 calc R . .
C27 C 0.6370(4) 0.4295(4) 0.8715(2) 0.0397(11) Uani 1 1 d . . .
C28 C 0.6753(4) 0.3220(4) 0.8626(2) 0.0383(10) Uani 1 1 d . . .
H28 H 0.7549 0.2827 0.8700 0.046 Uiso 1 1 calc R . .
C29 C 0.5997(4) 0.2715(4) 0.84328(19) 0.0358(10) Uani 1 1 d . . .
C30 C 0.6452(4) 0.1516(3) 0.84088(19) 0.0356(10) Uani 1 1 d . . .
H30A H 0.7286 0.1274 0.8525 0.043 Uiso 1 1 calc R . .
H30B H 0.5976 0.1139 0.8684 0.043 Uiso 1 1 calc R . .
C31 C 0.0466(4) 0.3585(5) 0.6822(2) 0.0564(15) Uani 1 1 d . . .
C32 C 0.0263(5) 0.3875(6) 0.7419(3) 0.076(2) Uani 1 1 d . . .
H32A H -0.0364 0.3574 0.7617 0.113 Uiso 1 1 calc R . .
H32B H 0.0023 0.4655 0.7399 0.113 Uiso 1 1 calc R . .
H32C H 0.1003 0.3580 0.7616 0.113 Uiso 1 1 calc R . .
C33 C -0.0670(5) 0.4204(6) 0.6507(3) 0.081(2) Uani 1 1 d . . .
H33A H -0.0588 0.4023 0.6130 0.121 Uiso 1 1 calc R . .
H33B H -0.0776 0.4975 0.6488 0.121 Uiso 1 1 calc R . .
H33C H -0.1363 0.4005 0.6704 0.121 Uiso 1 1 calc R . .
C34 C 0.0597(5) 0.2387(5) 0.6821(3) 0.0677(17) Uani 1 1 d . . .
H34A H -0.0074 0.2180 0.7036 0.102 Uiso 1 1 calc R . .
H34B H 0.1344 0.1966 0.6988 0.102 Uiso 1 1 calc R . .
H34C H 0.0604 0.2255 0.6438 0.102 Uiso 1 1 calc R . .
C35 C 0.2401(6) 0.5749(6) 0.5231(3) 0.0783(10) Uani 1 1 d . . .
C36 C 0.3026(6) 0.5187(5) 0.4740(3) 0.0783(10) Uani 1 1 d . . .
H36A H 0.3859 0.4831 0.4822 0.117 Uiso 1 1 calc R . .
H36B H 0.2996 0.5717 0.4404 0.117 Uiso 1 1 calc R . .
H36C H 0.2623 0.4654 0.4681 0.117 Uiso 1 1 calc R . .
C37 C 0.1096(6) 0.6279(5) 0.5081(3) 0.0783(10) Uani 1 1 d . . .
H37A H 0.1069 0.6866 0.4772 0.117 Uiso 1 1 calc R . .
H37B H 0.0641 0.6561 0.5404 0.117 Uiso 1 1 calc R . .
H37C H 0.0750 0.5748 0.4972 0.117 Uiso 1 1 calc R . .
C38 C 0.3016(6) 0.6618(5) 0.5290(3) 0.0783(10) Uani 1 1 d . . .
H38A H 0.3852 0.6283 0.5374 0.117 Uiso 1 1 calc R . .
H38B H 0.2614 0.7006 0.5592 0.117 Uiso 1 1 calc R . .
H38C H 0.2974 0.7119 0.4942 0.117 Uiso 1 1 calc R . .
C39 C 0.5262(5) -0.2275(4) 0.6782(3) 0.0571(14) Uani 1 1 d . . .
C40 C 0.5580(6) -0.2361(5) 0.7393(3) 0.0738(19) Uani 1 1 d . . .
H40A H 0.5278 -0.2926 0.7624 0.111 Uiso 1 1 calc R . .
H40B H 0.5216 -0.1677 0.7527 0.111 Uiso 1 1 calc R . .
H40C H 0.6447 -0.2535 0.7415 0.111 Uiso 1 1 calc R . .
C41 C 0.3904(5) -0.2016(5) 0.6748(3) 0.0661(17) Uani 1 1 d . . .
H41A H 0.3707 -0.2007 0.6366 0.099 Uiso 1 1 calc R . .
H41B H 0.3535 -0.1313 0.6860 0.099 Uiso 1 1 calc R . .
H41C H 0.3604 -0.2562 0.6997 0.099 Uiso 1 1 calc R . .
C42 C 0.5809(7) -0.3392(5) 0.6596(4) 0.091(2) Uani 1 1 d . . .
H42A H 0.5500 -0.3932 0.6845 0.136 Uiso 1 1 calc R . .
H42B H 0.6678 -0.3577 0.6611 0.136 Uiso 1 1 calc R . .
H42C H 0.5593 -0.3369 0.6215 0.136 Uiso 1 1 calc R . .
C43 C 0.7537(7) -0.1033(6) 0.4988(3) 0.0832(11) Uani 1 1 d . . .
C44 C 0.6935(7) -0.0264(6) 0.4490(3) 0.0832(11) Uani 1 1 d . . .
H44A H 0.6098 -0.0274 0.4496 0.125 Uiso 1 1 calc R . .
H44B H 0.7341 -0.0489 0.4145 0.125 Uiso 1 1 calc R . .
H44C H 0.6979 0.0462 0.4511 0.125 Uiso 1 1 calc R . .
C45 C 0.8811(6) -0.0848(6) 0.5011(3) 0.0832(11) Uani 1 1 d . . .
H45A H 0.9307 -0.1087 0.4688 0.125 Uiso 1 1 calc R . .
H45B H 0.9183 -0.1257 0.5352 0.125 Uiso 1 1 calc R . .
H45C H 0.8732 -0.0085 0.5007 0.125 Uiso 1 1 calc R . .
C46 C 0.7739(7) -0.2198(6) 0.4882(3) 0.0832(11) Uani 1 1 d . . .
H46A H 0.6969 -0.2345 0.4859 0.125 Uiso 1 1 calc R . .
H46B H 0.8172 -0.2692 0.5187 0.125 Uiso 1 1 calc R . .
H46C H 0.8205 -0.2295 0.4532 0.125 Uiso 1 1 calc R . .
C47 C 0.4398(4) -0.1372(4) 0.9471(2) 0.0397(11) Uani 1 1 d . . .
C48 C 0.3633(5) -0.0232(4) 0.9537(3) 0.0552(14) Uani 1 1 d . . .
H48A H 0.3956 0.0035 0.9823 0.083 Uiso 1 1 calc R . .
H48B H 0.2811 -0.0252 0.9646 0.083 Uiso 1 1 calc R . .
H48C H 0.3646 0.0245 0.9183 0.083 Uiso 1 1 calc R . .
C49 C 0.4472(5) -0.2036(5) 1.0063(2) 0.0560(14) Uani 1 1 d . . .
H49A H 0.4953 -0.2769 1.0044 0.084 Uiso 1 1 calc R . .
H49B H 0.3668 -0.2050 1.0212 0.084 Uiso 1 1 calc R . .
H49C H 0.4840 -0.1708 1.0306 0.084 Uiso 1 1 calc R . .
C50 C 0.3796(5) -0.1907(4) 0.9106(2) 0.0524(14) Uani 1 1 d . . .
H50A H 0.3673 -0.1470 0.8739 0.079 Uiso 1 1 calc R . .
H50B H 0.3026 -0.1970 0.9282 0.079 Uiso 1 1 calc R . .
H50C H 0.4307 -0.2621 0.9066 0.079 Uiso 1 1 calc R . .
C51 C 0.8953(6) -0.2287(6) 0.9636(3) 0.0791(10) Uani 1 1 d . . .
C52 C 0.9544(6) -0.1398(6) 0.9718(3) 0.0791(10) Uani 1 1 d . . .
H52A H 1.0287 -0.1727 0.9910 0.119 Uiso 1 1 calc R . .
H52B H 0.9000 -0.0899 0.9941 0.119 Uiso 1 1 calc R . .
H52C H 0.9717 -0.1010 0.9355 0.119 Uiso 1 1 calc R . .
C53 C 0.8633(6) -0.2794(6) 1.0219(3) 0.0791(10) Uani 1 1 d . . .
H53A H 0.8155 -0.3290 1.0193 0.119 Uiso 1 1 calc R . .
H53B H 0.8175 -0.2232 1.0430 0.119 Uiso 1 1 calc R . .
H53C H 0.9364 -0.3185 1.0409 0.119 Uiso 1 1 calc R . .
C54 C 0.9826(6) -0.3088(6) 0.9329(3) 0.0791(10) Uani 1 1 d . . .
H54A H 0.9509 -0.3704 0.9326 0.119 Uiso 1 1 calc R . .
H54B H 1.0582 -0.3327 0.9515 0.119 Uiso 1 1 calc R . .
H54C H 0.9956 -0.2757 0.8947 0.119 Uiso 1 1 calc R . .
C55 C 0.3085(4) 0.5060(4) 0.8268(2) 0.0432(11) Uani 1 1 d . . .
C56 C 0.2887(5) 0.5188(5) 0.7640(3) 0.0576(15) Uani 1 1 d . . .
H56A H 0.2931 0.4488 0.7538 0.086 Uiso 1 1 calc R . .
H56B H 0.3504 0.5483 0.7426 0.086 Uiso 1 1 calc R . .
H56C H 0.2102 0.5674 0.7557 0.086 Uiso 1 1 calc R . .
C57 C 0.2847(5) 0.6203(4) 0.8419(3) 0.0608(16) Uani 1 1 d . . .
H57A H 0.3420 0.6562 0.8211 0.091 Uiso 1 1 calc R . .
H57B H 0.2934 0.6155 0.8818 0.091 Uiso 1 1 calc R . .
H57C H 0.2036 0.6614 0.8324 0.091 Uiso 1 1 calc R . .
C58 C 0.2172(5) 0.4536(5) 0.8619(3) 0.0642(16) Uani 1 1 d . . .
H58A H 0.1364 0.4951 0.8523 0.096 Uiso 1 1 calc R . .
H58B H 0.2270 0.4523 0.9014 0.096 Uiso 1 1 calc R . .
H58C H 0.2303 0.3803 0.8544 0.096 Uiso 1 1 calc R . .
C59 C 0.7178(4) 0.4846(4) 0.8961(2) 0.0490(13) Uani 1 1 d . . .
C60 C 0.7175(6) 0.5932(5) 0.8596(3) 0.0734(19) Uani 1 1 d . . .
H60A H 0.7490 0.5810 0.8220 0.110 Uiso 1 1 calc R . .
H60B H 0.7674 0.6282 0.8758 0.110 Uiso 1 1 calc R . .
H60C H 0.6359 0.6392 0.8578 0.110 Uiso 1 1 calc R . .
C61 C 0.6662(7) 0.5062(7) 0.9555(3) 0.088(2) Uani 1 1 d . . .
H61A H 0.7082 0.5512 0.9693 0.132 Uiso 1 1 calc R . .
H61B H 0.6770 0.4380 0.9805 0.132 Uiso 1 1 calc R . .
H61C H 0.5812 0.5429 0.9539 0.132 Uiso 1 1 calc R . .
C62 C 0.8470(5) 0.4168(5) 0.8997(4) 0.080(2) Uani 1 1 d . . .
H62A H 0.8791 0.4018 0.8627 0.121 Uiso 1 1 calc R . .
H62B H 0.8499 0.3492 0.9244 0.121 Uiso 1 1 calc R . .
H62C H 0.8947 0.4558 0.9145 0.121 Uiso 1 1 calc R . .
C63 C 0.1482(7) 0.1157(8) 0.8352(4) 0.106(2) Uani 1 1 d . . .
H63A H 0.1212 0.1944 0.8246 0.128 Uiso 1 1 calc R . .
H63B H 0.1844 0.0994 0.8718 0.128 Uiso 1 1 calc R . .
C64 C 0.0458(7) 0.0652(8) 0.8366(4) 0.106(2) Uani 1 1 d . . .
H64A H 0.0110 0.0550 0.8749 0.128 Uiso 1 1 calc R . .
H64B H -0.0172 0.1119 0.8123 0.128 Uiso 1 1 calc R . .
C65 C 0.0924(7) -0.0361(8) 0.8173(4) 0.104(2) Uani 1 1 d . . .
H65A H 0.0323 -0.0527 0.7967 0.125 Uiso 1 1 calc R . .
H65B H 0.1167 -0.0942 0.8488 0.125 Uiso 1 1 calc R . .
C66 C 0.1979(7) -0.0228(7) 0.7800(4) 0.104(2) Uani 1 1 d . . .
H66A H 0.2646 -0.0883 0.7859 0.125 Uiso 1 1 calc R . .
H66B H 0.1770 -0.0096 0.7406 0.125 Uiso 1 1 calc R . .
C67 C 0.936(2) 0.717(2) 0.6951(13) 0.184(4) Uiso 0.50 1 d PD A 1
C67' C 0.982(3) 0.968(2) 0.6431(12) 0.184(4) Uiso 0.50 1 d PD B 2
C68 C 0.939(3) 0.724(2) 0.7572(13) 0.184(4) Uiso 0.50 1 d PD A 1
C68' C 1.045(3) 0.849(2) 0.6373(14) 0.184(4) Uiso 0.50 1 d PD B 2
C69 C 0.996(3) 0.817(2) 0.7414(13) 0.184(4) Uiso 0.50 1 d PD A 1
C69' C 0.965(3) 0.767(2) 0.6563(14) 0.184(4) Uiso 0.50 1 d PD B 2
C70 C 1.047(3) 0.856(2) 0.6839(13) 0.184(4) Uiso 0.50 1 d PD A 1
C70' C 0.880(3) 0.837(2) 0.6915(14) 0.184(4) Uiso 0.50 1 d PD B 2

loop_
_atom_site_aniso_label
_atom_site_aniso_U_11
_atom_site_aniso_U_22
_atom_site_aniso_U_33
_atom_site_aniso_U_23
_atom_site_aniso_U_13
_atom_site_aniso_U_12
Nd1 0.03068(15) 0.04666(18) 0.03002(17) 0.00088(12) -0.00316(10) -0.01499(11)
O1 0.0353(16) 0.0497(19) 0.0318(19) 0.0036(15) -0.0045(13) -0.0091(14)
O2 0.0495(19) 0.055(2) 0.035(2) -0.0025(16) -0.0032(15) -0.0223(16)
O3 0.0346(16) 0.0461(18) 0.0313(18) 0.0037(14) -0.0054(13) -0.0150(13)
O4 0.0351(17) 0.0461(19) 0.045(2) -0.0066(16) -0.0077(15) -0.0131(15)
O5 0.0368(19) 0.088(3) 0.066(3) 0.015(2) -0.0051(18) -0.0328(19)
N1 0.0329(18) 0.0369(19) 0.030(2) -0.0043(16) -0.0019(15) -0.0077(15)
N2 0.0299(17) 0.0369(19) 0.027(2) 0.0006(15) -0.0016(15) -0.0103(15)
C1 0.042(2) 0.041(2) 0.030(3) -0.004(2) -0.0039(19) -0.011(2)
C2 0.040(2) 0.050(3) 0.034(3) -0.005(2) -0.007(2) -0.008(2)
C3 0.041(3) 0.062(3) 0.039(3) -0.005(2) -0.011(2) -0.005(2)
C4 0.047(3) 0.049(3) 0.043(3) -0.001(2) -0.005(2) -0.004(2)
C5 0.041(3) 0.050(3) 0.042(3) -0.005(2) 0.004(2) -0.009(2)
C6 0.037(2) 0.044(3) 0.030(3) -0.005(2) -0.0001(19) -0.0084(19)
C7 0.037(2) 0.042(2) 0.035(3) 0.002(2) 0.000(2) -0.0113(19)
C8 0.038(2) 0.050(3) 0.032(3) -0.001(2) -0.009(2) -0.011(2)
C9 0.043(3) 0.041(3) 0.050(3) 0.000(2) -0.010(2) -0.009(2)
C10 0.047(3) 0.054(3) 0.056(4) -0.011(3) -0.013(3) -0.002(2)
C11 0.047(3) 0.048(3) 0.042(3) -0.011(2) -0.010(2) -0.001(2)
C12 0.046(3) 0.054(3) 0.037(3) -0.003(2) -0.005(2) -0.011(2)
C13 0.043(2) 0.045(3) 0.032(3) -0.003(2) -0.011(2) -0.008(2)
C14 0.048(3) 0.044(3) 0.027(3) 0.000(2) -0.003(2) -0.012(2)
C15 0.031(2) 0.046(3) 0.032(3) 0.002(2) 0.0017(18) -0.0096(19)
C16 0.029(2) 0.045(2) 0.035(3) 0.004(2) -0.0026(18) -0.0159(19)
C17 0.034(2) 0.037(2) 0.033(3) -0.0009(19) -0.0039(19) -0.0091(18)
C18 0.033(2) 0.036(2) 0.029(2) -0.0049(19) 0.0028(18) -0.0108(18)
C19 0.041(2) 0.036(2) 0.029(3) 0.0008(19) -0.0023(19) -0.0115(19)
C20 0.037(2) 0.034(2) 0.034(3) -0.0018(19) -0.0028(19) -0.0074(18)
C21 0.029(2) 0.041(2) 0.036(3) -0.004(2) 0.0012(18) -0.0098(18)
C22 0.035(2) 0.037(2) 0.029(3) -0.0028(19) 0.0010(18) -0.0111(18)
C23 0.032(2) 0.037(2) 0.035(3) -0.0038(19) 0.0016(19) -0.0094(18)
C24 0.035(2) 0.041(2) 0.031(3) -0.0041(19) -0.0022(18) -0.0157(19)
C25 0.038(2) 0.043(3) 0.031(3) -0.005(2) -0.0027(19) -0.013(2)
C26 0.043(3) 0.050(3) 0.039(3) -0.009(2) -0.006(2) -0.014(2)
C27 0.043(2) 0.044(3) 0.035(3) -0.003(2) -0.006(2) -0.016(2)
C28 0.033(2) 0.045(3) 0.036(3) 0.000(2) -0.0097(19) -0.0105(19)
C29 0.039(2) 0.040(2) 0.028(3) -0.0028(19) -0.0014(19) -0.0109(19)
C30 0.038(2) 0.038(2) 0.032(3) -0.0008(19) -0.0071(19) -0.0126(19)
C31 0.036(3) 0.087(4) 0.044(3) 0.001(3) -0.010(2) -0.016(3)
C32 0.043(3) 0.123(6) 0.054(4) -0.014(4) 0.007(3) -0.013(3)
C33 0.042(3) 0.119(6) 0.073(5) 0.012(4) -0.019(3) -0.017(3)
C34 0.060(4) 0.087(4) 0.063(4) -0.001(3) -0.010(3) -0.036(3)
C35 0.079(2) 0.072(2) 0.068(2) 0.0169(18) -0.0116(18) -0.0074(17)
C36 0.079(2) 0.072(2) 0.068(2) 0.0169(18) -0.0116(18) -0.0074(17)
C37 0.079(2) 0.072(2) 0.068(2) 0.0169(18) -0.0116(18) -0.0074(17)
C38 0.079(2) 0.072(2) 0.068(2) 0.0169(18) -0.0116(18) -0.0074(17)
C39 0.061(3) 0.049(3) 0.062(4) -0.001(3) -0.012(3) -0.017(3)
C40 0.088(5) 0.071(4) 0.061(4) 0.023(3) -0.024(3) -0.031(4)
C41 0.068(4) 0.061(4) 0.078(5) -0.002(3) -0.009(3) -0.035(3)
C42 0.109(6) 0.043(3) 0.114(7) -0.007(4) 0.002(5) -0.015(4)
C43 0.080(2) 0.101(3) 0.063(2) -0.024(2) 0.0092(18) -0.012(2)
C44 0.080(2) 0.101(3) 0.063(2) -0.024(2) 0.0092(18) -0.012(2)
C45 0.080(2) 0.101(3) 0.063(2) -0.024(2) 0.0092(18) -0.012(2)
C46 0.080(2) 0.101(3) 0.063(2) -0.024(2) 0.0092(18) -0.012(2)
C47 0.036(2) 0.047(3) 0.037(3) -0.003(2) 0.004(2) -0.016(2)
C48 0.042(3) 0.061(3) 0.058(4) -0.014(3) 0.009(3) -0.008(2)
C49 0.049(3) 0.073(4) 0.045(3) 0.005(3) 0.006(2) -0.024(3)
C50 0.046(3) 0.064(3) 0.060(4) -0.019(3) 0.004(3) -0.031(3)
C51 0.0573(19) 0.096(3) 0.074(2) 0.001(2) -0.0237(17) -0.0066(16)
C52 0.0573(19) 0.096(3) 0.074(2) 0.001(2) -0.0237(17) -0.0066(16)
C53 0.0573(19) 0.096(3) 0.074(2) 0.001(2) -0.0237(17) -0.0066(16)
C54 0.0573(19) 0.096(3) 0.074(2) 0.001(2) -0.0237(17) -0.0066(16)
C55 0.034(2) 0.044(3) 0.052(3) -0.013(2) -0.003(2) -0.008(2)
C56 0.045(3) 0.053(3) 0.071(4) -0.003(3) -0.016(3) -0.006(2)
C57 0.042(3) 0.062(3) 0.077(4) -0.028(3) -0.007(3) -0.001(2)
C58 0.046(3) 0.063(4) 0.083(5) -0.015(3) 0.014(3) -0.016(3)
C59 0.047(3) 0.048(3) 0.056(4) -0.003(2) -0.018(2) -0.017(2)
C60 0.081(4) 0.062(4) 0.088(5) 0.005(3) -0.038(4) -0.036(3)
C61 0.101(5) 0.120(6) 0.063(5) -0.035(4) -0.012(4) -0.048(5)
C62 0.054(3) 0.065(4) 0.130(7) -0.024(4) -0.040(4) -0.012(3)
C63 0.064(3) 0.132(5) 0.111(5) 0.013(4) 0.020(3) -0.033(3)
C64 0.064(3) 0.132(5) 0.111(5) 0.013(4) 0.020(3) -0.033(3)
C65 0.079(4) 0.136(5) 0.112(5) 0.001(4) 0.007(3) -0.069(4)
C66 0.079(4) 0.136(5) 0.112(5) 0.001(4) 0.007(3) -0.069(4)

loop_
_atom_type_symbol
_atom_type_description
_atom_type_scat_dispersion_real
_atom_type_scat_dispersion_imag
_atom_type_scat_source
C C 0.0033 0.0016 'International Tables Vol C Tables 4.2.6.8 and 6.1.1.4'
H H 0.0000 0.0000 'International Tables Vol C Tables 4.2.6.8 and 6.1.1.4'
N N 0.0061 0.0033 'International Tables Vol C Tables 4.2.6.8 and 6.1.1.4'
O O 0.0106 0.0060 'International Tables Vol C Tables 4.2.6.8 and 6.1.1.4'
Nd Nd -0.1943 3.0179 'International Tables Vol C Tables 4.2.6.8 and 6.1.1.4'

loop_
_geom_angle_atom_site_label_1
_geom_angle_atom_site_label_2
_geom_angle_atom_site_label_3
_geom_angle
O2 Nd1 O3 98.28(12)
O2 Nd1 O1 107.76(12)
O3 Nd1 O1 145.03(11)
O2 Nd1 O5 93.00(14)
O3 Nd1 O5 77.44(11)
O1 Nd1 O5 78.26(12)
O2 Nd1 N2 106.68(12)
O3 Nd1 N2 73.36(10)
O1 Nd1 N2 118.81(11)
O5 Nd1 N2 146.66(12)
O2 Nd1 N1 74.47(11)
O3 Nd1 N1 135.91(11)
O1 Nd1 N1 74.95(11)
O5 Nd1 N1 144.99(12)
N2 Nd1 N1 67.78(11)
O2 Nd1 O4 165.34(12)
O3 Nd1 O4 93.70(11)
O1 Nd1 O4 65.24(11)
O5 Nd1 O4 97.83(13)
N2 Nd1 O4 68.75(10)
N1 Nd1 O4 91.05(11)
C1 O1 Nd1 138.2(3)
C8 O2 Nd1 142.8(3)
C17 O3 Nd1 142.5(3)
C24 O4 Nd1 140.0(3)
C24 O4 H4 122(6)
Nd1 O4 H4 82(6)
C63 O5 C66 109.8(5)
C63 O5 Nd1 127.4(4)
C66 O5 Nd1 122.1(4)
C70 O6 C67 116(2)
C70' O6' C67' 112(2)
C15 N1 C14 110.4(3)
C15 N1 C7 109.5(3)
C14 N1 C7 108.9(3)
C15 N1 Nd1 109.3(3)
C14 N1 Nd1 110.6(3)
C7 N1 Nd1 108.0(3)
C16 N2 C30 110.8(3)
C16 N2 C23 109.1(3)
C30 N2 C23 109.6(3)
C16 N2 Nd1 113.2(2)
C30 N2 Nd1 115.5(2)
C23 N2 Nd1 97.8(2)
O1 C1 C6 119.1(4)
O1 C1 C2 123.2(4)
C6 C1 C2 117.7(4)
C3 C2 C1 118.3(4)
C3 C2 C31 120.6(4)
C1 C2 C31 121.1(4)
C2 C3 C4 124.2(5)
C2 C3 H3 117.9
C4 C3 H3 117.9
C3 C4 C5 116.4(5)
C3 C4 C35 122.4(5)
C5 C4 C35 121.2(5)
C6 C5 C4 122.3(5)
C6 C5 H5 118.9
C4 C5 H5 118.9
C5 C6 C1 121.1(4)
C5 C6 C7 119.1(4)
C1 C6 C7 119.8(4)
N1 C7 C6 115.4(4)
N1 C7 H7A 108.4
C6 C7 H7A 108.4
N1 C7 H7B 108.4
C6 C7 H7B 108.4
H7A C7 H7B 107.5
O2 C8 C9 123.0(4)
O2 C8 C13 117.8(4)
C9 C8 C13 119.1(5)
C10 C9 C8 117.6(5)
C10 C9 C39 121.8(5)
C8 C9 C39 120.5(5)
C11 C10 C9 124.6(5)
C11 C10 H10 117.7
C9 C10 H10 117.7
C10 C11 C12 115.7(5)
C10 C11 C43 123.1(5)
C12 C11 C43 121.2(6)
C13 C12 C11 122.5(5)
C13 C12 H12 118.7
C11 C12 H12 118.7
C12 C13 C8 120.4(5)
C12 C13 C14 118.8(4)
C8 C13 C14 120.4(4)
N1 C14 C13 116.6(4)
N1 C14 H14A 108.1
C13 C14 H14A 108.1
N1 C14 H14B 108.1
C13 C14 H14B 108.1
H14A C14 H14B 107.3
N1 C15 C16 112.5(4)
N1 C15 H15A 109.1
C16 C15 H15A 109.1
N1 C15 H15B 109.1
C16 C15 H15B 109.1
H15A C15 H15B 107.8
N2 C16 C15 111.5(3)
N2 C16 H16A 109.3
C15 C16 H16A 109.3
N2 C16 H16B 109.3
C15 C16 H16B 109.3
H16A C16 H16B 108.0
O3 C17 C18 123.8(4)
O3 C17 C22 118.1(4)
C18 C17 C22 118.1(4)
C19 C18 C17 118.1(4)
C19 C18 C47 121.2(4)
C17 C18 C47 120.6(4)
C20 C19 C18 124.5(4)
C20 C19 H19 117.7
C18 C19 H19 117.7
C19 C20 C21 116.2(4)
C19 C20 C51 122.5(5)
C21 C20 C51 121.2(5)
C22 C21 C20 121.5(4)
C22 C21 H21 119.2
C20 C21 H21 119.2
C21 C22 C17 121.5(4)
C21 C22 C23 119.8(4)
C17 C22 C23 118.6(4)
N2 C23 C22 114.3(4)
N2 C23 H23A 108.7
C22 C23 H23A 108.7
N2 C23 H23B 108.7
C22 C23 H23B 108.7
H23A C23 H23B 107.6
O4 C24 C29 115.7(4)
O4 C24 C25 122.7(4)
C29 C24 C25 121.5(4)
C26 C25 C24 116.3(4)
C26 C25 C55 120.8(4)
C24 C25 C55 122.9(4)
C27 C26 C25 124.3(5)
C27 C26 H26 117.8
C25 C26 H26 117.8
C26 C27 C28 116.7(4)
C26 C27 C59 120.7(4)
C28 C27 C59 122.5(4)
C29 C28 C27 122.0(4)
C29 C28 H28 119.0
C27 C28 H28 119.0
C28 C29 C24 119.2(4)
C28 C29 C30 118.1(4)
C24 C29 C30 122.5(4)
N2 C30 C29 116.4(4)
N2 C30 H30A 108.2
C29 C30 H30A 108.2
N2 C30 H30B 108.2
C29 C30 H30B 108.2
H30A C30 H30B 107.4
C34 C31 C33 106.6(5)
C34 C31 C32 111.9(5)
C33 C31 C32 106.9(5)
C34 C31 C2 109.2(5)
C33 C31 C2 112.4(5)
C32 C31 C2 109.9(5)
C31 C32 H32A 109.5
C31 C32 H32B 109.5
H32A C32 H32B 109.5
C31 C32 H32C 109.5
H32A C32 H32C 109.5
H32B C32 H32C 109.5
C31 C33 H33A 109.5
C31 C33 H33B 109.5
H33A C33 H33B 109.5
C31 C33 H33C 109.5
H33A C33 H33C 109.5
H33B C33 H33C 109.5
C31 C34 H34A 109.5
C31 C34 H34B 109.5
H34A C34 H34B 109.5
C31 C34 H34C 109.5
H34A C34 H34C 109.5
H34B C34 H34C 109.5
C36 C35 C38 107.9(6)
C36 C35 C37 107.1(6)
C38 C35 C37 109.4(6)
C36 C35 C4 110.0(5)
C38 C35 C4 109.3(6)
C37 C35 C4 113.0(6)
C35 C36 H36A 109.5
C35 C36 H36B 109.5
H36A C36 H36B 109.5
C35 C36 H36C 109.5
H36A C36 H36C 109.5
H36B C36 H36C 109.5
C35 C37 H37A 109.5
C35 C37 H37B 109.5
H37A C37 H37B 109.5
C35 C37 H37C 109.5
H37A C37 H37C 109.5
H37B C37 H37C 109.5
C35 C38 H38A 109.5
C35 C38 H38B 109.5
H38A C38 H38B 109.5
C35 C38 H38C 109.5
H38A C38 H38C 109.5
H38B C38 H38C 109.5
C41 C39 C40 109.5(5)
C41 C39 C9 108.3(5)
C40 C39 C9 111.7(5)
C41 C39 C42 107.6(5)
C40 C39 C42 107.7(5)
C9 C39 C42 111.9(5)
C39 C40 H40A 109.5
C39 C40 H40B 109.5
H40A C40 H40B 109.5
C39 C40 H40C 109.5
H40A C40 H40C 109.5
H40B C40 H40C 109.5
C39 C41 H41A 109.5
C39 C41 H41B 109.5
H41A C41 H41B 109.5
C39 C41 H41C 109.5
H41A C41 H41C 109.5
H41B C41 H41C 109.5
C39 C42 H42A 109.5
C39 C42 H42B 109.5
H42A C42 H42B 109.5
C39 C42 H42C 109.5
H42A C42 H42C 109.5
H42B C42 H42C 109.5
C11 C43 C44 110.3(6)
C11 C43 C46 113.7(6)
C44 C43 C46 109.1(6)
C11 C43 C45 109.7(6)
C44 C43 C45 107.1(6)
C46 C43 C45 106.7(6)
C43 C44 H44A 109.5
C43 C44 H44B 109.5
H44A C44 H44B 109.5
C43 C44 H44C 109.5
H44A C44 H44C 109.5
H44B C44 H44C 109.5
C43 C45 H45A 109.5
C43 C45 H45B 109.5
H45A C45 H45B 109.5
C43 C45 H45C 109.5
H45A C45 H45C 109.5
H45B C45 H45C 109.5
C43 C46 H46A 109.5
C43 C46 H46B 109.5
H46A C46 H46B 109.5
C43 C46 H46C 109.5
H46A C46 H46C 109.5
H46B C46 H46C 109.5
C50 C47 C48 111.3(4)
C50 C47 C18 109.3(4)
C48 C47 C18 109.8(4)
C50 C47 C49 107.6(4)
C48 C47 C49 106.3(4)
C18 C47 C49 112.5(4)
C47 C48 H48A 109.5
C47 C48 H48B 109.5
H48A C48 H48B 109.5
C47 C48 H48C 109.5
H48A C48 H48C 109.5
H48B C48 H48C 109.5
C47 C49 H49A 109.5
C47 C49 H49B 109.5
H49A C49 H49B 109.5
C47 C49 H49C 109.5
H49A C49 H49C 109.5
H49B C49 H49C 109.5
C47 C50 H50A 109.5
C47 C50 H50B 109.5
H50A C50 H50B 109.5
C47 C50 H50C 109.5
H50A C50 H50C 109.5
H50B C50 H50C 109.5
C54 C51 C53 111.5(6)
C54 C51 C20 109.5(6)
C53 C51 C20 112.0(5)
C54 C51 C52 109.0(6)
C53 C51 C52 105.9(6)
C20 C51 C52 108.8(5)
C51 C52 H52A 109.5
C51 C52 H52B 109.5
H52A C52 H52B 109.5
C51 C52 H52C 109.5
H52A C52 H52C 109.5
H52B C52 H52C 109.5
C51 C53 H53A 109.5
C51 C53 H53B 109.5
H53A C53 H53B 109.5
C51 C53 H53C 109.5
H53A C53 H53C 109.5
H53B C53 H53C 109.5
C51 C54 H54A 109.5
C51 C54 H54B 109.5
H54A C54 H54B 109.5
C51 C54 H54C 109.5
H54A C54 H54C 109.5
H54B C54 H54C 109.5
C58 C55 C56 111.1(5)
C58 C55 C57 106.6(4)
C56 C55 C57 107.1(5)
C58 C55 C25 110.3(4)
C56 C55 C25 110.3(4)
C57 C55 C25 111.2(4)
C55 C56 H56A 109.5
C55 C56 H56B 109.5
H56A C56 H56B 109.5
C55 C56 H56C 109.5
H56A C56 H56C 109.5
H56B C56 H56C 109.5
C55 C57 H57A 109.5
C55 C57 H57B 109.5
H57A C57 H57B 109.5
C55 C57 H57C 109.5
H57A C57 H57C 109.5
H57B C57 H57C 109.5
C55 C58 H58A 109.5
C55 C58 H58B 109.5
H58A C58 H58B 109.5
C55 C58 H58C 109.5
H58A C58 H58C 109.5
H58B C58 H58C 109.5
C62 C59 C27 112.7(4)
C62 C59 C60 108.0(5)
C27 C59 C60 110.0(4)
C62 C59 C61 109.3(5)
C27 C59 C61 108.3(5)
C60 C59 C61 108.5(5)
C59 C60 H60A 109.5
C59 C60 H60B 109.5
H60A C60 H60B 109.5
C59 C60 H60C 109.5
H60A C60 H60C 109.5
H60B C60 H60C 109.5
C59 C61 H61A 109.5
C59 C61 H61B 109.5
H61A C61 H61B 109.5
C59 C61 H61C 109.5
H61A C61 H61C 109.5
H61B C61 H61C 109.5
C59 C62 H62A 109.5
C59 C62 H62B 109.5
H62A C62 H62B 109.5
C59 C62 H62C 109.5
H62A C62 H62C 109.5
H62B C62 H62C 109.5
O5 C63 C64 104.1(7)
O5 C63 H63A 110.9
C64 C63 H63A 110.9
O5 C63 H63B 110.9
C64 C63 H63B 110.9
H63A C63 H63B 109.0
C65 C64 C63 107.4(7)
C65 C64 H64A 110.2
C63 C64 H64A 110.2
C65 C64 H64B 110.2
C63 C64 H64B 110.2
H64A C64 H64B 108.5
C64 C65 C66 104.6(7)
C64 C65 H65A 110.8
C66 C65 H65A 110.8
C64 C65 H65B 110.8
C66 C65 H65B 110.8
H65A C65 H65B 108.9
O5 C66 C65 107.0(7)
O5 C66 H66A 110.3
C65 C66 H66A 110.3
O5 C66 H66B 110.3
C65 C66 H66B 110.3
H66A C66 H66B 108.6
O6 C67 C68 104(2)
O6' C67' C68' 78.5(19)
C69 C68 C67 89(2)
C67' C68' C69' 115(2)
C68 C69 C70 128(3)
C70' C69' C68' 94(2)
O6 C70 C69 86(2)
O6' C70' C69' 101(2)

loop_
_geom_bond_atom_site_label_1
_geom_bond_atom_site_label_2
_geom_bond_distance
Nd1 O2 2.205(3)
Nd1 O3 2.268(3)
Nd1 O1 2.317(3)
Nd1 O5 2.530(3)
Nd1 N2 2.632(3)
Nd1 N1 2.647(4)
Nd1 O4 2.649(3)
O1 C1 1.339(5)
O2 C8 1.347(6)
O3 C17 1.340(5)
O4 C24 1.390(5)
O4 H4 0.82(2)
O5 C63 1.424(9)
O5 C66 1.436(9)
O6 C70 1.392(18)
O6 C67 1.502(18)
O6' C70' 1.433(17)
O6' C67' 1.459(18)
N1 C15 1.468(5)
N1 C14 1.489(6)
N1 C7 1.490(6)
N2 C16 1.484(5)
N2 C30 1.485(6)
N2 C23 1.512(5)
C1 C6 1.417(6)
C1 C2 1.431(6)
C2 C3 1.388(7)
C2 C31 1.538(7)
C3 C4 1.394(7)
C3 H3 0.9400
C4 C5 1.394(7)
C4 C35 1.532(8)
C5 C6 1.374(7)
C5 H5 0.9400
C6 C7 1.509(6)
C7 H7A 0.9800
C7 H7B 0.9800
C8 C9 1.413(7)
C8 C13 1.414(7)
C9 C10 1.406(8)
C9 C39 1.540(7)
C10 C11 1.394(8)
C10 H10 0.9400
C11 C12 1.403(7)
C11 C43 1.516(9)
C12 C13 1.385(7)
C12 H12 0.9400
C13 C14 1.497(6)
C14 H14A 0.9800
C14 H14B 0.9800
C15 C16 1.512(6)
C15 H15A 0.9800
C15 H15B 0.9800
C16 H16A 0.9800
C16 H16B 0.9800
C17 C18 1.408(6)
C17 C22 1.415(6)
C18 C19 1.393(6)
C18 C47 1.541(6)
C19 C20 1.392(6)
C19 H19 0.9400
C20 C21 1.394(6)
C20 C51 1.528(7)
C21 C22 1.378(6)
C21 H21 0.9400
C22 C23 1.513(6)
C23 H23A 0.9800
C23 H23B 0.9800
C24 C29 1.394(6)
C24 C25 1.409(6)
C25 C26 1.392(6)
C25 C55 1.543(6)
C26 C27 1.391(6)
C26 H26 0.9400
C27 C28 1.394(6)
C27 C59 1.533(7)
C28 C29 1.382(6)
C28 H28 0.9400
C29 C30 1.513(6)
C30 H30A 0.9800
C30 H30B 0.9800
C31 C34 1.523(8)
C31 C33 1.533(7)
C31 C32 1.537(8)
C32 H32A 0.9700
C32 H32B 0.9700
C32 H32C 0.9700
C33 H33A 0.9700
C33 H33B 0.9700
C33 H33C 0.9700
C34 H34A 0.9700
C34 H34B 0.9700
C34 H34C 0.9700
C35 C36 1.522(10)
C35 C38 1.523(10)
C35 C37 1.527(9)
C36 H36A 0.9700
C36 H36B 0.9700
C36 H36C 0.9700
C37 H37A 0.9700
C37 H37B 0.9700
C37 H37C 0.9700
C38 H38A 0.9700
C38 H38B 0.9700
C38 H38C 0.9700
C39 C41 1.521(8)
C39 C40 1.537(9)
C39 C42 1.543(8)
C40 H40A 0.9700
C40 H40B 0.9700
C40 H40C 0.9700
C41 H41A 0.9700
C41 H41B 0.9700
C41 H41C 0.9700
C42 H42A 0.9700
C42 H42B 0.9700
C42 H42C 0.9700
C43 C44 1.518(10)
C43 C46 1.531(10)
C43 C45 1.564(10)
C44 H44A 0.9700
C44 H44B 0.9700
C44 H44C 0.9700
C45 H45A 0.9700
C45 H45B 0.9700
C45 H45C 0.9700
C46 H46A 0.9700
C46 H46B 0.9700
C46 H46C 0.9700
C47 C50 1.527(7)
C47 C48 1.532(7)
C47 C49 1.542(7)
C48 H48A 0.9700
C48 H48B 0.9700
C48 H48C 0.9700
C49 H49A 0.9700
C49 H49B 0.9700
C49 H49C 0.9700
C50 H50A 0.9700
C50 H50B 0.9700
C50 H50C 0.9700
C51 C54 1.485(10)
C51 C53 1.514(10)
C51 C52 1.543(10)
C52 H52A 0.9700
C52 H52B 0.9700
C52 H52C 0.9700
C53 H53A 0.9700
C53 H53B 0.9700
C53 H53C 0.9700
C54 H54A 0.9700
C54 H54B 0.9700
C54 H54C 0.9700
C55 C58 1.530(7)
C55 C56 1.533(8)
C55 C57 1.537(7)
C56 H56A 0.9700
C56 H56B 0.9700
C56 H56C 0.9700
C57 H57A 0.9700
C57 H57B 0.9700
C57 H57C 0.9700
C58 H58A 0.9700
C58 H58B 0.9700
C58 H58C 0.9700
C59 C62 1.515(7)
C59 C60 1.534(8)
C59 C61 1.549(9)
C60 H60A 0.9700
C60 H60B 0.9700
C60 H60C 0.9700
C61 H61A 0.9700
C61 H61B 0.9700
C61 H61C 0.9700
C62 H62A 0.9700
C62 H62B 0.9700
C62 H62C 0.9700
C63 C64 1.499(11)
C63 H63A 0.9800
C63 H63B 0.9800
C64 C65 1.420(11)
C64 H64A 0.9800
C64 H64B 0.9800
C65 C66 1.484(10)
C65 H65A 0.9800
C65 H65B 0.9800
C66 H66A 0.9800
C66 H66B 0.9800
C67 C68 1.523(18)
C67' C68' 1.544(18)
C68 C69 1.516(18)
C68' C69' 1.592(19)
C69 C70 1.527(19)
C69' C70' 1.465(18)

loop_
_geom_torsion_atom_site_label_1
_geom_torsion_atom_site_label_2
_geom_torsion_atom_site_label_3
_geom_torsion_atom_site_label_4
_geom_torsion
O2 Nd1 O1 C1 -47.9(4)
O3 Nd1 O1 C1 175.9(4)
O5 Nd1 O1 C1 -137.3(4)
N2 Nd1 O1 C1 73.4(4)
N1 Nd1 O1 C1 20.0(4)
O4 Nd1 O1 C1 118.3(4)
O3 Nd1 O2 C8 -111.6(5)
O1 Nd1 O2 C8 92.0(5)
O5 Nd1 O2 C8 170.7(5)
N2 Nd1 O2 C8 -36.6(5)
N1 Nd1 O2 C8 23.9(5)
O4 Nd1 O2 C8 32.9(8)
O2 Nd1 O3 C17 90.7(5)
O1 Nd1 O3 C17 -131.0(5)
O5 Nd1 O3 C17 -178.0(5)
N2 Nd1 O3 C17 -14.3(5)
N1 Nd1 O3 C17 14.6(5)
O4 Nd1 O3 C17 -80.8(5)
O2 Nd1 O4 C24 -61.2(7)
O3 Nd1 O4 C24 83.7(4)
O1 Nd1 O4 C24 -125.3(5)
O5 Nd1 O4 C24 161.5(4)
N2 Nd1 O4 C24 13.1(4)
N1 Nd1 O4 C24 -52.5(5)
O2 Nd1 O5 C63 -176.0(5)
O3 Nd1 O5 C63 86.2(5)
O1 Nd1 O5 C63 -68.5(5)
N2 Nd1 O5 C63 57.0(6)
N1 Nd1 O5 C63 -109.1(6)
O4 Nd1 O5 C63 -5.9(6)
O2 Nd1 O5 C66 15.0(5)
O3 Nd1 O5 C66 -82.8(5)
O1 Nd1 O5 C66 122.5(5)
N2 Nd1 O5 C66 -112.0(5)
N1 Nd1 O5 C66 81.9(6)
O4 Nd1 O5 C66 -174.9(5)
O2 Nd1 N1 C15 -94.5(3)
O3 Nd1 N1 C15 -8.6(3)
O1 Nd1 N1 C15 151.8(3)
O5 Nd1 N1 C15 -166.9(3)
N2 Nd1 N1 C15 21.3(3)
O4 Nd1 N1 C15 87.8(3)
O2 Nd1 N1 C14 27.3(3)
O3 Nd1 N1 C14 113.2(3)
O1 Nd1 N1 C14 -86.4(3)
O5 Nd1 N1 C14 -45.1(4)
N2 Nd1 N1 C14 143.1(3)
O4 Nd1 N1 C14 -150.4(3)
O2 Nd1 N1 C7 146.4(3)
O3 Nd1 N1 C7 -127.7(3)
O1 Nd1 N1 C7 32.6(3)
O5 Nd1 N1 C7 74.0(4)
N2 Nd1 N1 C7 -97.8(3)
O4 Nd1 N1 C7 -31.3(3)
O2 Nd1 N2 C16 72.3(3)
O3 Nd1 N2 C16 166.2(3)
O1 Nd1 N2 C16 -49.5(3)
O5 Nd1 N2 C16 -164.0(3)
N1 Nd1 N2 C16 7.5(3)
O4 Nd1 N2 C16 -92.9(3)
O2 Nd1 N2 C30 -158.5(3)
O3 Nd1 N2 C30 -64.6(3)
O1 Nd1 N2 C30 79.7(3)
O5 Nd1 N2 C30 -34.7(4)
N1 Nd1 N2 C30 136.7(3)
O4 Nd1 N2 C30 36.3(3)
O2 Nd1 N2 C23 -42.3(3)
O3 Nd1 N2 C23 51.5(2)
O1 Nd1 N2 C23 -164.2(2)
O5 Nd1 N2 C23 81.4(3)
N1 Nd1 N2 C23 -107.2(3)
O4 Nd1 N2 C23 152.4(3)
Nd1 O1 C1 C6 -40.3(6)
Nd1 O1 C1 C2 140.4(4)
O1 C1 C2 C3 177.7(4)
C6 C1 C2 C3 -1.6(7)
O1 C1 C2 C31 -2.4(7)
C6 C1 C2 C31 178.3(5)
C1 C2 C3 C4 0.5(8)
C31 C2 C3 C4 -179.3(5)
C2 C3 C4 C5 0.8(8)
C2 C3 C4 C35 178.7(6)
C3 C4 C5 C6 -1.0(8)
C35 C4 C5 C6 -178.9(5)
C4 C5 C6 C1 -0.1(8)
C4 C5 C6 C7 -178.1(5)
O1 C1 C6 C5 -177.9(4)
C2 C1 C6 C5 1.4(7)
O1 C1 C6 C7 0.0(7)
C2 C1 C6 C7 179.4(4)
C15 N1 C7 C6 166.5(4)
C14 N1 C7 C6 45.7(5)
Nd1 N1 C7 C6 -74.5(4)
C5 C6 C7 N1 -119.3(5)
C1 C6 C7 N1 62.7(6)
Nd1 O2 C8 C9 143.7(4)
Nd1 O2 C8 C13 -39.1(7)
O2 C8 C9 C10 177.4(4)
C13 C8 C9 C10 0.1(7)
O2 C8 C9 C39 0.6(7)
C13 C8 C9 C39 -176.7(4)
C8 C9 C10 C11 -0.1(8)
C39 C9 C10 C11 176.7(5)
C9 C10 C11 C12 0.5(8)
C9 C10 C11 C43 -177.0(5)
C10 C11 C12 C13 -1.1(7)
C43 C11 C12 C13 176.5(5)
C11 C12 C13 C8 1.2(7)
C11 C12 C13 C14 -171.3(5)
O2 C8 C13 C12 -178.0(4)
C9 C8 C13 C12 -0.7(7)
O2 C8 C13 C14 -5.7(6)
C9 C8 C13 C14 171.7(4)
C15 N1 C14 C13 54.2(5)
C7 N1 C14 C13 174.4(4)
Nd1 N1 C14 C13 -67.0(4)
C12 C13 C14 N1 -126.7(5)
C8 C13 C14 N1 60.8(6)
C14 N1 C15 C16 -171.4(4)
C7 N1 C15 C16 68.7(5)
Nd1 N1 C15 C16 -49.5(4)
C30 N2 C16 C15 -166.9(3)
C23 N2 C16 C15 72.4(4)
Nd1 N2 C16 C15 -35.3(4)
N1 C15 C16 N2 58.7(5)
Nd1 O3 C17 C18 165.8(3)
Nd1 O3 C17 C22 -12.6(7)
O3 C17 C18 C19 -176.9(4)
C22 C17 C18 C19 1.5(6)
O3 C17 C18 C47 -0.2(7)
C22 C17 C18 C47 178.2(4)
C17 C18 C19 C20 -1.3(7)
C47 C18 C19 C20 -177.9(4)
C18 C19 C20 C21 0.5(7)
C18 C19 C20 C51 178.0(5)
C19 C20 C21 C22 0.1(7)
C51 C20 C21 C22 -177.5(5)
C20 C21 C22 C17 0.3(7)
C20 C21 C22 C23 176.9(4)
O3 C17 C22 C21 177.4(4)
C18 C17 C22 C21 -1.1(7)
O3 C17 C22 C23 0.7(6)
C18 C17 C22 C23 -177.8(4)
C16 N2 C23 C22 154.6(4)
C30 N2 C23 C22 33.1(5)
Nd1 N2 C23 C22 -87.5(3)
C21 C22 C23 N2 -115.9(5)
C17 C22 C23 N2 60.9(5)
Nd1 O4 C24 C29 -31.0(7)
Nd1 O4 C24 C25 152.4(4)
O4 C24 C25 C26 177.4(4)
C29 C24 C25 C26 1.0(7)
O4 C24 C25 C55 -4.1(7)
C29 C24 C25 C55 179.5(4)
C24 C25 C26 C27 -0.9(8)
C55 C25 C26 C27 -179.5(5)
C25 C26 C27 C28 0.8(8)
C25 C26 C27 C59 -176.6(5)
C26 C27 C28 C29 -0.7(7)
C59 C27 C28 C29 176.5(5)
C27 C28 C29 C24 0.9(7)
C27 C28 C29 C30 -173.5(4)
O4 C24 C29 C28 -177.6(4)
C25 C24 C29 C28 -1.0(7)
O4 C24 C29 C30 -3.5(6)
C25 C24 C29 C30 173.2(4)
C16 N2 C30 C29 52.1(5)
C23 N2 C30 C29 172.6(3)
Nd1 N2 C30 C29 -78.3(4)
C28 C29 C30 N2 -125.0(4)
C24 C29 C30 N2 60.8(6)
C3 C2 C31 C34 118.2(5)
C1 C2 C31 C34 -61.7(6)
C3 C2 C31 C33 0.1(8)
C1 C2 C31 C33 -179.8(5)
C3 C2 C31 C32 -118.8(6)
C1 C2 C31 C32 61.3(7)
C3 C4 C35 C36 -112.9(6)
C5 C4 C35 C36 65.0(8)
C3 C4 C35 C38 128.8(6)
C5 C4 C35 C38 -53.3(8)
C3 C4 C35 C37 6.7(9)
C5 C4 C35 C37 -175.4(6)
C10 C9 C39 C41 -112.5(6)
C8 C9 C39 C41 64.2(7)
C10 C9 C39 C40 126.9(6)
C8 C9 C39 C40 -56.4(7)
C10 C9 C39 C42 6.0(8)
C8 C9 C39 C42 -177.3(5)
C10 C11 C43 C44 126.7(7)
C12 C11 C43 C44 -50.6(8)
C10 C11 C43 C46 3.8(9)
C12 C11 C43 C46 -173.5(5)
C10 C11 C43 C45 -115.5(7)
C12 C11 C43 C45 67.1(8)
C19 C18 C47 C50 -121.5(5)
C17 C18 C47 C50 62.0(6)
C19 C18 C47 C48 116.1(5)
C17 C18 C47 C48 -60.4(6)
C19 C18 C47 C49 -2.0(6)
C17 C18 C47 C49 -178.6(4)
C19 C20 C51 C54 122.0(6)
C21 C20 C51 C54 -60.5(8)
C19 C20 C51 C53 -2.2(9)
C21 C20 C51 C53 175.3(5)
C19 C20 C51 C52 -119.0(6)
C21 C20 C51 C52 58.5(7)
C26 C25 C55 C58 -121.7(5)
C24 C25 C55 C58 59.8(6)
C26 C25 C55 C56 115.1(5)
C24 C25 C55 C56 -63.4(6)
C26 C25 C55 C57 -3.6(7)
C24 C25 C55 C57 177.9(5)
C26 C27 C59 C62 -173.0(5)
C28 C27 C59 C62 9.9(8)
C26 C27 C59 C60 -52.4(7)
C28 C27 C59 C60 130.4(5)
C26 C27 C59 C61 66.1(6)
C28 C27 C59 C61 -111.1(6)
C66 O5 C63 C64 -12.5(9)
Nd1 O5 C63 C64 177.3(4)
O5 C63 C64 C65 25.0(10)
C63 C64 C65 C66 -27.0(10)
C63 O5 C66 C65 -3.6(9)
Nd1 O5 C66 C65 167.2(5)
C64 C65 C66 O5 19.1(10)
C70 O6 C67 C68 -47(3)
C70' O6' C67' C68' -62(3)
O6 C67 C68 C69 27(3)
O6' C67' C68' C69' 47(3)
C67 C68 C69 C70 -11(4)
C67' C68' C69' C70' -21(4)
C67 O6 C70 C69 33(3)
C68 C69 C70 O6 -12(4)
C67' O6' C70' C69' 59(3)
C68' C69' C70' O6' -16(3)
